data_7224270
loop_
_publ_author_name
'tian, jianwen'
'He, Xiaohui'
'Liu, Jingyin'
'Deng, Xiaodan'
'Chen, Defu'

_publ_section_title
;
 Palladium(II) and copper(II) chloride complexes bearing bulky \a-diimine
 ligands as catalysts for norbornene vinyl-addition (co)polymerization
;
_journal_name_full 'RSC Adv.'
_journal_paper_doi 10.1039/C5RA23970B
_journal_year 2016
_chemical_formula_sum 'C32 H28 Cl2 Cu N2'
_chemical_formula_weight 575.00
_chemical_name_systematic
; 
 ? 
;
_space_group_IT_number 61
_symmetry_cell_setting orthorhombic
_symmetry_space_group_name_Hall '-P 2ac 2ab'
_symmetry_space_group_name_H-M 'P b c a'
_atom_sites_solution_hydrogens geom
_atom_sites_solution_primary direct
_atom_sites_solution_secondary difmap
_audit_creation_method SHELXL-97
_audit_update_record
;
2015-11-12 deposited with the CCDC.
2016-02-16 downloaded from the CCDC.
;
_cell_angle_alpha 90.00
_cell_angle_beta 90.00
_cell_angle_gamma 90.00
_cell_formula_units_Z 8
_cell_length_a 17.819(2)
_cell_length_b 16.0039(18)
_cell_length_c 19.235(2)
_cell_measurement_reflns_used 6224
_cell_measurement_temperature 296(2)
_cell_measurement_theta_max 21.92
_cell_measurement_theta_min 2.29
_cell_volume 5485.3(10)
_computing_cell_refinement 'Bruker SAINT'
_computing_data_collection 'Bruker APEX2'
_computing_data_reduction 'Bruker SAINT'
_computing_molecular_graphics 'Bruker SHELXTL'
_computing_publication_material 'Bruker SHELXTL'
_computing_structure_refinement 'SHELXL-97 (Sheldrick, 2008)'
_computing_structure_solution 'SHELXS-97 (Sheldrick, 2008)'
_diffrn_ambient_temperature 296(2)
_diffrn_measured_fraction_theta_full 1.000
_diffrn_measured_fraction_theta_max 1.000
_diffrn_measurement_device_type 'Bruker APEX-II CCD'
_diffrn_measurement_method '\f and \w scans'
_diffrn_radiation_monochromator graphite
_diffrn_radiation_source 'fine-focus sealed tube'
_diffrn_radiation_type MoK\a
_diffrn_radiation_wavelength 0.71073
_diffrn_reflns_av_R_equivalents 0.0586
_diffrn_reflns_av_sigmaI/netI 0.0326
_diffrn_reflns_limit_h_max 21
_diffrn_reflns_limit_h_min -21
_diffrn_reflns_limit_k_max 19
_diffrn_reflns_limit_k_min -19
_diffrn_reflns_limit_l_max 23
_diffrn_reflns_limit_l_min -23
_diffrn_reflns_number 40309
_diffrn_reflns_theta_full 25.50
_diffrn_reflns_theta_max 25.50
_diffrn_reflns_theta_min 2.29
_exptl_absorpt_coefficient_mu 1.015
_exptl_absorpt_correction_T_max 0.8879
_exptl_absorpt_correction_T_min 0.8227
_exptl_absorpt_correction_type none
_exptl_crystal_colour black
_exptl_crystal_density_diffrn 1.393
_exptl_crystal_density_method 'not measured'
_exptl_crystal_description block
_exptl_crystal_F_000 2376
_exptl_crystal_size_max 0.20
_exptl_crystal_size_mid 0.15
_exptl_crystal_size_min 0.12
_refine_diff_density_max 0.448
_refine_diff_density_min -0.518
_refine_diff_density_rms 0.055
_refine_ls_extinction_method none
_refine_ls_goodness_of_fit_ref 1.085
_refine_ls_hydrogen_treatment mixed
_refine_ls_matrix_type full
_refine_ls_number_parameters 338
_refine_ls_number_reflns 5107
_refine_ls_number_restraints 0
_refine_ls_restrained_S_all 1.085
_refine_ls_R_factor_all 0.0723
_refine_ls_R_factor_gt 0.0423
_refine_ls_shift/su_max 0.001
_refine_ls_shift/su_mean 0.000
_refine_ls_structure_factor_coef Fsqd
_refine_ls_weighting_details 'calc w=1/[\s^2^(Fo^2^)+(0.0439P)^2^+3.6037P] where P=(Fo^2^+2Fc^2^)/3'
_refine_ls_weighting_scheme calc
_refine_ls_wR_factor_gt 0.0958
_refine_ls_wR_factor_ref 0.1105
_reflns_number_gt 3550
_reflns_number_total 5107
_reflns_threshold_expression >2sigma(I)
_cod_data_source_file c5ra23970b2.cif
_cod_data_source_block C3
_cod_depositor_comments
;
The following automatic conversions were performed:

'_symmetry_cell_setting' value 'Orthorhombic' changed to
'orthorhombic' according to
/usr/data/users/saulius/crontab/automatic-downloads/rss-feeds/RSC/lib/dictionaries/cif_core.dic
dictionary named 'cif_core.dic' version 2.4.2 from 2011-04-26.

Automatic conversion script
Id: cif_fix_values 4268 2015-11-12 08:31:59Z antanas 
;
_cod_original_cell_volume 5485.4(11)
_cod_original_sg_symbol_H-M Pbca
_cod_database_code 7224270

loop_
_symmetry_equiv_pos_as_xyz
'x, y, z'
'-x+1/2, -y, z+1/2'
'-x, y+1/2, -z+1/2'
'x+1/2, -y+1/2, -z'
'-x, -y, -z'
'x-1/2, y, -z-1/2'
'x, -y-1/2, z-1/2'
'-x-1/2, y-1/2, z'

loop_
_atom_site_label
_atom_site_type_symbol
_atom_site_fract_x
_atom_site_fract_y
_atom_site_fract_z
_atom_site_U_iso_or_equiv
_atom_site_adp_type
_atom_site_occupancy
_atom_site_symmetry_multiplicity
_atom_site_calc_flag
_atom_site_refinement_flags
Cu1 Cu 0.11719(2) 0.34338(3) 0.26212(2) 0.04538(14) Uani 1 1 d .
C5 C 0.30026(16) 0.21926(18) 0.09521(15) 0.0366(7) Uani 1 1 d .
C6 C 0.35092(16) 0.25088(18) 0.14400(15) 0.0358(7) Uani 1 1 d .
C2 C 0.4189(2) 0.1229(2) 0.1404(2) 0.0613(10) Uani 1 1 d .
H2 H 0.4586 0.0898 0.1553 0.074 Uiso 1 1 calc R
C1 C 0.41024(18) 0.2028(2) 0.16696(18) 0.0488(8) Uani 1 1 d .
H1 H 0.4438 0.2237 0.1997 0.059 Uiso 1 1 calc R
C4 C 0.3091(2) 0.13928(19) 0.06940(18) 0.0501(9) Uani 1 1 d .
H4 H 0.2753 0.1176 0.0373 0.060 Uiso 1 1 calc R
C3 C 0.3692(2) 0.0921(2) 0.0920(2) 0.0645(11) Uani 1 1 d .
H3 H 0.3762 0.0387 0.0743 0.077 Uiso 1 1 calc R
C8 C 0.33397(15) 0.34048(17) 0.16621(14) 0.0336(6) Uani 1 1 d .
H8 H 0.3703 0.3628 0.1996 0.040 Uiso 1 1 calc R
C7 C 0.23829(15) 0.27970(17) 0.07472(14) 0.0348(7) Uani 1 1 d .
H7 H 0.2038 0.2570 0.0398 0.042 Uiso 1 1 calc R
C9 C 0.27645(15) 0.36087(17) 0.05197(15) 0.0332(7) Uani 1 1 d .
C14 C 0.32741(15) 0.39259(17) 0.10055(15) 0.0328(6) Uani 1 1 d .
C10 C 0.26632(17) 0.40168(19) -0.01043(15) 0.0410(7) Uani 1 1 d .
H10 H 0.2329 0.3808 -0.0433 0.049 Uiso 1 1 calc R
C13 C 0.36686(16) 0.46507(18) 0.08687(16) 0.0398(7) Uani 1 1 d .
H13 H 0.4003 0.4863 0.1195 0.048 Uiso 1 1 calc R
C12 C 0.35618(18) 0.50576(19) 0.02430(18) 0.0468(8) Uani 1 1 d .
H12 H 0.3827 0.5545 0.0147 0.056 Uiso 1 1 calc R
C11 C 0.30652(18) 0.4745(2) -0.02389(18) 0.0476(8) Uani 1 1 d .
H11 H 0.2997 0.5023 -0.0659 0.057 Uiso 1 1 calc R
C15 C 0.20017(15) 0.30087(17) 0.14316(14) 0.0318(6) Uani 1 1 d .
C16 C 0.25486(15) 0.33791(16) 0.19390(14) 0.0306(6) Uani 1 1 d .
N2 N 0.22869(13) 0.36271(14) 0.25191(11) 0.0336(5) Uani 1 1 d .
N1 N 0.13294(12) 0.29190(15) 0.16442(12) 0.0337(6) Uani 1 1 d .
C17 C 0.27755(15) 0.40382(18) 0.30059(14) 0.0335(7) Uani 1 1 d .
C18 C 0.32032(17) 0.3565(2) 0.34649(16) 0.0428(7) Uani 1 1 d .
C20 C 0.37273(19) 0.4845(3) 0.38917(19) 0.0595(10) Uani 1 1 d .
H20 H 0.4063 0.5118 0.4185 0.071 Uiso 1 1 calc R
C22 C 0.27853(17) 0.49068(19) 0.29973(15) 0.0415(7) Uani 1 1 d .
C24 C 0.2279(2) 0.5388(2) 0.2520(2) 0.0661(11) Uani 1 1 d .
H24A H 0.2408 0.5265 0.2046 0.099 Uiso 1 1 calc R
H24B H 0.2339 0.5975 0.2604 0.099 Uiso 1 1 calc R
H24C H 0.1767 0.5230 0.2604 0.099 Uiso 1 1 calc R
C21 C 0.3291(2) 0.5299(2) 0.34462(18) 0.0543(9) Uani 1 1 d .
H21 H 0.3331 0.5878 0.3442 0.065 Uiso 1 1 calc R
C19 C 0.36746(18) 0.3998(3) 0.39098(18) 0.0556(9) Uani 1 1 d .
H19 H 0.3962 0.3702 0.4229 0.067 Uiso 1 1 calc R
C23 C 0.3167(2) 0.2628(2) 0.3468(2) 0.0694(11) Uani 1 1 d .
H23A H 0.2656 0.2452 0.3405 0.104 Uiso 1 1 calc R
H23B H 0.3351 0.2422 0.3905 0.104 Uiso 1 1 calc R
H23C H 0.3470 0.2411 0.3098 0.104 Uiso 1 1 calc R
C25 C 0.07662(15) 0.25040(17) 0.12295(15) 0.0324(6) Uani 1 1 d .
C30 C 0.04823(16) 0.28691(19) 0.06319(16) 0.0408(7) Uani 1 1 d .
C26 C 0.05015(16) 0.17393(17) 0.14801(16) 0.0383(7) Uani 1 1 d .
C29 C -0.00420(17) 0.2411(2) 0.02490(17) 0.0506(9) Uani 1 1 d .
H29 H -0.0225 0.2629 -0.0166 0.061 Uiso 1 1 calc R
C27 C -0.00340(18) 0.13240(19) 0.1082(2) 0.0522(9) Uani 1 1 d .
H27 H -0.0221 0.0814 0.1236 0.063 Uiso 1 1 calc R
C28 C -0.02898(18) 0.1653(2) 0.0471(2) 0.0545(9) Uani 1 1 d .
H28 H -0.0635 0.1356 0.0205 0.065 Uiso 1 1 calc R
C31 C 0.0797(2) 0.1371(2) 0.2139(2) 0.0596(10) Uani 1 1 d .
H31A H 0.1318 0.1234 0.2081 0.089 Uiso 1 1 calc R
H31B H 0.0521 0.0874 0.2249 0.089 Uiso 1 1 calc R
H31C H 0.0744 0.1768 0.2509 0.089 Uiso 1 1 calc R
C32 C 0.0684(2) 0.3736(2) 0.0411(2) 0.0663(11) Uani 1 1 d .
H32A H 0.0632 0.4109 0.0798 0.100 Uiso 1 1 calc R
H32B H 0.0355 0.3910 0.0043 0.100 Uiso 1 1 calc R
H32C H 0.1193 0.3745 0.0248 0.100 Uiso 1 1 calc R
Cl1 Cl 0.00808(5) 0.39972(7) 0.24092(6) 0.0759(3) Uani 1 1 d .
Cl2 Cl 0.11541(7) 0.31776(12) 0.37362(6) 0.1194(6) Uani 1 1 d .

loop_
_atom_site_aniso_label
_atom_site_aniso_U_11
_atom_site_aniso_U_22
_atom_site_aniso_U_33
_atom_site_aniso_U_23
_atom_site_aniso_U_13
_atom_site_aniso_U_12
Cu1 0.0295(2) 0.0681(3) 0.0385(2) -0.01068(19) 0.00537(17) -0.00718(18)
C5 0.0342(17) 0.0394(16) 0.0364(17) -0.0027(13) 0.0080(13) -0.0047(13)
C6 0.0292(15) 0.0421(16) 0.0360(17) 0.0002(13) 0.0042(13) 0.0003(13)
C2 0.055(2) 0.053(2) 0.076(3) 0.009(2) 0.008(2) 0.0199(19)
C1 0.0373(18) 0.060(2) 0.049(2) 0.0046(17) 0.0023(15) 0.0057(16)
C4 0.055(2) 0.0410(19) 0.055(2) -0.0091(16) 0.0103(17) -0.0076(16)
C3 0.078(3) 0.0390(19) 0.076(3) -0.0048(18) 0.017(2) 0.0072(19)
C8 0.0236(14) 0.0436(16) 0.0337(16) -0.0084(13) -0.0035(12) -0.0038(13)
C7 0.0276(15) 0.0452(16) 0.0316(15) -0.0122(13) -0.0025(12) -0.0045(13)
C9 0.0255(15) 0.0405(16) 0.0335(16) -0.0082(13) 0.0016(12) 0.0011(12)
C14 0.0261(15) 0.0381(16) 0.0341(16) -0.0069(13) 0.0027(12) 0.0030(13)
C10 0.0318(17) 0.0552(19) 0.0360(17) -0.0042(15) -0.0024(13) 0.0048(15)
C13 0.0347(17) 0.0407(17) 0.0441(19) -0.0119(14) 0.0027(14) -0.0029(14)
C12 0.0439(19) 0.0385(17) 0.058(2) 0.0022(16) 0.0073(17) -0.0001(14)
C11 0.045(2) 0.052(2) 0.046(2) 0.0090(16) 0.0060(16) 0.0078(16)
C15 0.0274(16) 0.0350(15) 0.0329(16) -0.0042(12) -0.0027(12) -0.0023(12)
C16 0.0253(14) 0.0353(15) 0.0312(15) -0.0012(12) -0.0013(12) -0.0006(12)
N2 0.0268(12) 0.0437(13) 0.0301(13) -0.0049(10) -0.0026(10) -0.0022(10)
N1 0.0242(13) 0.0419(14) 0.0351(14) -0.0033(11) -0.0019(10) -0.0039(10)
C17 0.0258(15) 0.0468(17) 0.0278(15) -0.0064(13) 0.0043(12) -0.0053(13)
C18 0.0361(17) 0.059(2) 0.0329(17) -0.0027(15) -0.0020(14) 0.0023(15)
C20 0.043(2) 0.094(3) 0.042(2) -0.027(2) -0.0040(17) -0.016(2)
C22 0.0413(18) 0.0505(19) 0.0327(17) -0.0068(14) 0.0076(14) -0.0032(15)
C24 0.076(3) 0.050(2) 0.072(3) 0.0043(19) -0.004(2) 0.0097(19)
C21 0.057(2) 0.057(2) 0.049(2) -0.0226(17) 0.0172(19) -0.0170(18)
C19 0.041(2) 0.088(3) 0.0380(19) -0.0056(19) -0.0090(15) 0.0052(19)
C23 0.084(3) 0.060(2) 0.064(3) 0.0125(19) -0.016(2) 0.010(2)
C25 0.0234(14) 0.0377(15) 0.0362(16) -0.0072(13) 0.0003(12) -0.0026(12)
C30 0.0306(16) 0.0487(18) 0.0431(18) -0.0008(15) -0.0013(14) -0.0025(14)
C26 0.0273(16) 0.0382(17) 0.0495(19) -0.0034(14) 0.0030(14) 0.0032(13)
C29 0.0358(18) 0.075(2) 0.042(2) -0.0096(17) -0.0102(15) 0.0022(17)
C27 0.0377(19) 0.0355(17) 0.084(3) -0.0117(17) 0.0029(18) -0.0063(14)
C28 0.0348(18) 0.058(2) 0.070(3) -0.0215(19) -0.0127(18) -0.0051(17)
C31 0.061(2) 0.055(2) 0.062(2) 0.0125(18) 0.004(2) 0.0015(18)
C32 0.052(2) 0.068(2) 0.078(3) 0.028(2) -0.012(2) -0.0110(19)
Cl1 0.0375(5) 0.1006(8) 0.0896(8) -0.0056(6) 0.0123(5) 0.0129(5)
Cl2 0.0795(8) 0.2393(18) 0.0394(6) 0.0001(8) 0.0140(6) -0.0381(10)

loop_
_atom_type_symbol
_atom_type_description
_atom_type_scat_dispersion_real
_atom_type_scat_dispersion_imag
_atom_type_scat_source
C C 0.0033 0.0016 'International Tables Vol C Tables 4.2.6.8 and 6.1.1.4'
H H 0.0000 0.0000 'International Tables Vol C Tables 4.2.6.8 and 6.1.1.4'
N N 0.0061 0.0033 'International Tables Vol C Tables 4.2.6.8 and 6.1.1.4'
Cl Cl 0.1484 0.1585 'International Tables Vol C Tables 4.2.6.8 and 6.1.1.4'
Cu Cu 0.3201 1.2651 'International Tables Vol C Tables 4.2.6.8 and 6.1.1.4'

loop_
_geom_angle_atom_site_label_1
_geom_angle_atom_site_label_2
_geom_angle_atom_site_label_3
_geom_angle
N2 Cu1 N1 80.76(9)
N2 Cu1 Cl1 142.66(8)
N1 Cu1 Cl1 96.65(7)
N2 Cu1 Cl2 97.95(7)
N1 Cu1 Cl2 144.92(9)
Cl1 Cu1 Cl2 104.37(5)
C4 C5 C6 120.2(3)
C4 C5 C7 125.4(3)
C6 C5 C7 114.4(2)
C1 C6 C5 120.5(3)
C1 C6 C8 125.8(3)
C5 C6 C8 113.6(2)
C3 C2 C1 120.5(3)
C3 C2 H2 119.7
C1 C2 H2 119.7
C6 C1 C2 118.8(3)
C6 C1 H1 120.6
C2 C1 H1 120.6
C3 C4 C5 118.8(3)
C3 C4 H4 120.6
C5 C4 H4 120.6
C2 C3 C4 121.2(3)
C2 C3 H3 119.4
C4 C3 H3 119.4
C16 C8 C14 103.7(2)
C16 C8 C6 105.0(2)
C14 C8 C6 107.4(2)
C16 C8 H8 113.3
C14 C8 H8 113.3
C6 C8 H8 113.3
C5 C7 C15 104.0(2)
C5 C7 C9 107.0(2)
C15 C7 C9 104.9(2)
C5 C7 H7 113.4
C15 C7 H7 113.4
C9 C7 H7 113.4
C10 C9 C14 119.7(3)
C10 C9 C7 126.4(3)
C14 C9 C7 113.9(2)
C13 C14 C9 120.5(3)
C13 C14 C8 125.5(3)
C9 C14 C8 114.0(2)
C9 C10 C11 119.4(3)
C9 C10 H10 120.3
C11 C10 H10 120.3
C14 C13 C12 119.4(3)
C14 C13 H13 120.3
C12 C13 H13 120.3
C11 C12 C13 120.3(3)
C11 C12 H12 119.9
C13 C12 H12 119.9
C12 C11 C10 120.7(3)
C12 C11 H11 119.7
C10 C11 H11 119.7
N1 C15 C16 116.5(2)
N1 C15 C7 132.3(3)
C16 C15 C7 111.2(2)
N2 C16 C15 117.1(2)
N2 C16 C8 130.1(2)
C15 C16 C8 112.8(2)
C16 N2 C17 119.4(2)
C16 N2 Cu1 113.44(18)
C17 N2 Cu1 127.03(18)
C15 N1 C25 121.9(2)
C15 N1 Cu1 111.96(18)
C25 N1 Cu1 126.16(17)
C18 C17 C22 123.1(3)
C18 C17 N2 119.7(3)
C22 C17 N2 117.2(3)
C19 C18 C17 116.9(3)
C19 C18 C23 121.6(3)
C17 C18 C23 121.6(3)
C19 C20 C21 120.4(3)
C19 C20 H20 119.8
C21 C20 H20 119.8
C17 C22 C21 116.7(3)
C17 C22 C24 120.8(3)
C21 C22 C24 122.4(3)
C22 C24 H24A 109.5
C22 C24 H24B 109.5
H24A C24 H24B 109.5
C22 C24 H24C 109.5
H24A C24 H24C 109.5
H24B C24 H24C 109.5
C20 C21 C22 121.1(3)
C20 C21 H21 119.5
C22 C21 H21 119.5
C20 C19 C18 121.7(3)
C20 C19 H19 119.2
C18 C19 H19 119.2
C18 C23 H23A 109.5
C18 C23 H23B 109.5
H23A C23 H23B 109.5
C18 C23 H23C 109.5
H23A C23 H23C 109.5
H23B C23 H23C 109.5
C30 C25 C26 122.2(3)
C30 C25 N1 121.2(3)
C26 C25 N1 116.6(3)
C25 C30 C29 117.4(3)
C25 C30 C32 122.7(3)
C29 C30 C32 119.8(3)
C27 C26 C25 117.4(3)
C27 C26 C31 121.3(3)
C25 C26 C31 121.3(3)
C28 C29 C30 121.3(3)
C28 C29 H29 119.3
C30 C29 H29 119.3
C28 C27 C26 121.2(3)
C28 C27 H27 119.4
C26 C27 H27 119.4
C29 C28 C27 120.3(3)
C29 C28 H28 119.8
C27 C28 H28 119.8
C26 C31 H31A 109.5
C26 C31 H31B 109.5
H31A C31 H31B 109.5
C26 C31 H31C 109.5
H31A C31 H31C 109.5
H31B C31 H31C 109.5
C30 C32 H32A 109.5
C30 C32 H32B 109.5
H32A C32 H32B 109.5
C30 C32 H32C 109.5
H32A C32 H32C 109.5
H32B C32 H32C 109.5

loop_
_geom_bond_atom_site_label_1
_geom_bond_atom_site_label_2
_geom_bond_distance
Cu1 N2 2.020(2)
Cu1 N1 2.071(2)
Cu1 Cl1 2.1815(10)
Cu1 Cl2 2.1839(12)
C5 C4 1.382(4)
C5 C6 1.397(4)
C5 C7 1.520(4)
C6 C1 1.380(4)
C6 C8 1.526(4)
C2 C3 1.374(5)
C2 C1 1.387(5)
C2 H2 0.9300
C1 H1 0.9300
C4 C3 1.380(5)
C4 H4 0.9300
C3 H3 0.9300
C8 C16 1.508(4)
C8 C14 1.518(4)
C8 H8 0.9800
C7 C15 1.520(4)
C7 C9 1.530(4)
C7 H7 0.9800
C9 C10 1.378(4)
C9 C14 1.398(4)
C14 C13 1.382(4)
C10 C11 1.392(4)
C10 H10 0.9300
C13 C12 1.382(4)
C13 H13 0.9300
C12 C11 1.376(5)
C12 H12 0.9300
C11 H11 0.9300
C15 N1 1.274(3)
C15 C16 1.501(4)
C16 N2 1.273(3)
N2 C17 1.438(3)
N1 C25 1.444(3)
C17 C18 1.391(4)
C17 C22 1.390(4)
C18 C19 1.385(4)
C18 C23 1.500(5)
C20 C19 1.360(5)
C20 C21 1.366(5)
C20 H20 0.9300
C22 C21 1.397(4)
C22 C24 1.500(5)
C24 H24A 0.9600
C24 H24B 0.9600
C24 H24C 0.9600
C21 H21 0.9300
C19 H19 0.9300
C23 H23A 0.9600
C23 H23B 0.9600
C23 H23C 0.9600
C25 C30 1.385(4)
C25 C26 1.397(4)
C30 C29 1.398(4)
C30 C32 1.494(4)
C26 C27 1.392(4)
C26 C31 1.493(5)
C29 C28 1.360(5)
C29 H29 0.9300
C27 C28 1.367(5)
C27 H27 0.9300
C28 H28 0.9300
C31 H31A 0.9600
C31 H31B 0.9600
C31 H31C 0.9600
C32 H32A 0.9600
C32 H32B 0.9600
C32 H32C 0.9600

loop_
_geom_torsion_atom_site_label_1
_geom_torsion_atom_site_label_2
_geom_torsion_atom_site_label_3
_geom_torsion_atom_site_label_4
_geom_torsion
C4 C5 C6 C1 0.0(4)
C7 C5 C6 C1 -179.6(3)
C4 C5 C6 C8 179.0(3)
C7 C5 C6 C8 -0.6(4)
C5 C6 C1 C2 0.4(5)
C8 C6 C1 C2 -178.4(3)
C3 C2 C1 C6 0.0(5)
C6 C5 C4 C3 -0.8(5)
C7 C5 C4 C3 178.8(3)
C1 C2 C3 C4 -0.8(6)
C5 C4 C3 C2 1.2(5)
C1 C6 C8 C16 -123.9(3)
C5 C6 C8 C16 57.1(3)
C1 C6 C8 C14 126.2(3)
C5 C6 C8 C14 -52.8(3)
C4 C5 C7 C15 122.8(3)
C6 C5 C7 C15 -57.6(3)
C4 C5 C7 C9 -126.5(3)
C6 C5 C7 C9 53.1(3)
C5 C7 C9 C10 125.7(3)
C15 C7 C9 C10 -124.2(3)
C5 C7 C9 C14 -52.5(3)
C15 C7 C9 C14 57.6(3)
C10 C9 C14 C13 0.9(4)
C7 C9 C14 C13 179.2(2)
C10 C9 C14 C8 -178.9(2)
C7 C9 C14 C8 -0.5(3)
C16 C8 C14 C13 122.8(3)
C6 C8 C14 C13 -126.4(3)
C16 C8 C14 C9 -57.5(3)
C6 C8 C14 C9 53.3(3)
C14 C9 C10 C11 -0.6(4)
C7 C9 C10 C11 -178.8(3)
C9 C14 C13 C12 -0.7(4)
C8 C14 C13 C12 179.1(3)
C14 C13 C12 C11 0.2(4)
C13 C12 C11 C10 0.0(5)
C9 C10 C11 C12 0.2(4)
C5 C7 C15 N1 -120.6(3)
C9 C7 C15 N1 127.2(3)
C5 C7 C15 C16 58.2(3)
C9 C7 C15 C16 -53.9(3)
N1 C15 C16 N2 -4.9(4)
C7 C15 C16 N2 176.1(2)
N1 C15 C16 C8 175.9(2)
C7 C15 C16 C8 -3.2(3)
C14 C8 C16 N2 -120.5(3)
C6 C8 C16 N2 127.0(3)
C14 C8 C16 C15 58.6(3)
C6 C8 C16 C15 -53.9(3)
C15 C16 N2 C17 -175.8(2)
C8 C16 N2 C17 3.3(4)
C15 C16 N2 Cu1 1.1(3)
C8 C16 N2 Cu1 -179.7(2)
N1 Cu1 N2 C16 1.4(2)
Cl1 Cu1 N2 C16 -87.5(2)
Cl2 Cu1 N2 C16 145.9(2)
N1 Cu1 N2 C17 178.1(2)
Cl1 Cu1 N2 C17 89.2(2)
Cl2 Cu1 N2 C17 -37.4(2)
C16 C15 N1 C25 -174.5(2)
C7 C15 N1 C25 4.3(5)
C16 C15 N1 Cu1 5.7(3)
C7 C15 N1 Cu1 -175.5(2)
N2 Cu1 N1 C15 -4.0(2)
Cl1 Cu1 N1 C15 138.3(2)
Cl2 Cu1 N1 C15 -94.7(2)
N2 Cu1 N1 C25 176.2(2)
Cl1 Cu1 N1 C25 -41.5(2)
Cl2 Cu1 N1 C25 85.5(2)
C16 N2 C17 C18 -85.6(3)
Cu1 N2 C17 C18 97.9(3)
C16 N2 C17 C22 95.3(3)
Cu1 N2 C17 C22 -81.2(3)
C22 C17 C18 C19 -2.4(5)
N2 C17 C18 C19 178.6(3)
C22 C17 C18 C23 178.8(3)
N2 C17 C18 C23 -0.2(5)
C18 C17 C22 C21 4.3(4)
N2 C17 C22 C21 -176.7(3)
C18 C17 C22 C24 -176.4(3)
N2 C17 C22 C24 2.7(4)
C19 C20 C21 C22 -0.4(5)
C17 C22 C21 C20 -2.9(5)
C24 C22 C21 C20 177.8(3)
C21 C20 C19 C18 2.4(5)
C17 C18 C19 C20 -1.1(5)
C23 C18 C19 C20 177.8(3)
C15 N1 C25 C30 -70.3(4)
Cu1 N1 C25 C30 109.4(3)
C15 N1 C25 C26 112.5(3)
Cu1 N1 C25 C26 -67.7(3)
C26 C25 C30 C29 -5.2(4)
N1 C25 C30 C29 177.8(3)
C26 C25 C30 C32 171.5(3)
N1 C25 C30 C32 -5.5(5)
C30 C25 C26 C27 3.8(4)
N1 C25 C26 C27 -179.1(3)
C30 C25 C26 C31 -177.9(3)
N1 C25 C26 C31 -0.8(4)
C25 C30 C29 C28 2.9(5)
C32 C30 C29 C28 -173.8(3)
C25 C26 C27 C28 0.0(5)
C31 C26 C27 C28 -178.3(3)
C30 C29 C28 C27 0.7(5)
C26 C27 C28 C29 -2.2(5)
